data_1568086
loop_
_publ_author_name
'Johnson, Alice'
'Olelewe, Chibuzor'
'Kim, Jong Hyun'
'Northcote-Smith, Joshua'
'Mertens, R. Tyler'
'Passeri, Ginevra'
'Singh, Kuldip'
'Awuah, Samuel G.'
'Suntharalingam, Kogularamanan'

_publ_section_title
;
 The anti-breast cancer stem cell properties of gold(i)-non-steroidal
 anti-inflammatory drug complexes.
;
_journal_issue 3
_journal_name_full 'Chemical science'
_journal_page_first 557
_journal_page_last 565
_journal_paper_doi 10.1039/d2sc04707a
_journal_volume 14
_journal_year 2023
_chemical_formula_moiety 'C32 H26 Au Cl N O2 P'
_chemical_formula_sum 'C32 H26 Au Cl N O2 P'
_chemical_formula_weight 719.92
_space_group_crystal_system triclinic
_space_group_IT_number 2
_space_group_name_Hall '-P 1'
_space_group_name_H-M_alt 'P -1'
_atom_sites_solution_hydrogens geom
_audit_creation_method SHELXL-2018/3
_audit_update_record
;
2022-05-30 deposited with the CCDC.	2022-12-12 downloaded from the CCDC.
;
_cell_angle_alpha 90.750(3)
_cell_angle_beta 90.402(3)
_cell_angle_gamma 96.359(3)
_cell_formula_units_Z 2
_cell_length_a 8.8587(16)
_cell_length_b 10.6137(19)
_cell_length_c 14.364(3)
_cell_measurement_reflns_used 777
_cell_measurement_temperature 150(2)
_cell_measurement_theta_max 24.648
_cell_measurement_theta_min 2.537
_cell_volume 1342.1(4)
_computing_cell_refinement 'Bruker SMART'
_computing_data_collection 'Bruker SMART'
_computing_data_reduction 'Bruker SHELXTL'
_computing_molecular_graphics 'Bruker SHELXTL'
_computing_publication_material 'Bruker SHELXTL'
_computing_structure_refinement 'SHELXL-2018/3 (Sheldrick, 2018)'
_computing_structure_solution 'Bruker SHELXTL'
_diffrn_ambient_temperature 150(2)
_diffrn_measured_fraction_theta_full 0.990
_diffrn_measured_fraction_theta_max 0.980
_diffrn_measurement_device_type 'Bruker Apex 2000 CCD area detector'
_diffrn_measurement_method 'phi and omega scans'
_diffrn_radiation_type MoK\a
_diffrn_radiation_wavelength 0.71073
_diffrn_reflns_av_R_equivalents 0.0500
_diffrn_reflns_av_unetI/netI 0.0888
_diffrn_reflns_Laue_measured_fraction_full 0.990
_diffrn_reflns_Laue_measured_fraction_max 0.980
_diffrn_reflns_limit_h_max 11
_diffrn_reflns_limit_h_min -11
_diffrn_reflns_limit_k_max 13
_diffrn_reflns_limit_k_min -13
_diffrn_reflns_limit_l_max 18
_diffrn_reflns_limit_l_min -18
_diffrn_reflns_number 11355
_diffrn_reflns_point_group_measured_fraction_full 0.990
_diffrn_reflns_point_group_measured_fraction_max 0.980
_diffrn_reflns_theta_full 25.242
_diffrn_reflns_theta_max 26.995
_diffrn_reflns_theta_min 1.931
_exptl_absorpt_coefficient_mu 5.671
_exptl_absorpt_correction_T_max 0.837
_exptl_absorpt_correction_T_min 0.620
_exptl_absorpt_correction_type empirical
_exptl_absorpt_process_details
;
absorption correction based on 6309 reflections(SADABS);Rint 0.0900 before
correction and 0.0383 after.
;
_exptl_crystal_colour colourless
_exptl_crystal_density_diffrn 1.781
_exptl_crystal_description block
_exptl_crystal_F_000 704
_exptl_crystal_size_max 0.19
_exptl_crystal_size_mid 0.17
_exptl_crystal_size_min 0.10
_refine_diff_density_max 2.070
_refine_diff_density_min -1.183
_refine_diff_density_rms 0.182
_refine_ls_extinction_method none
_refine_ls_goodness_of_fit_ref 0.945
_refine_ls_hydrogen_treatment constr
_refine_ls_matrix_type full
_refine_ls_number_parameters 344
_refine_ls_number_reflns 5752
_refine_ls_number_restraints 0
_refine_ls_restrained_S_all 0.945
_refine_ls_R_factor_all 0.0535
_refine_ls_R_factor_gt 0.0427
_refine_ls_shift/su_max 0.001
_refine_ls_shift/su_mean 0.000
_refine_ls_structure_factor_coef Fsqd
_refine_ls_weighting_details 'w=1/[\s^2^(Fo^2^)+(0.0283P)^2^] where P=(Fo^2^+2Fc^2^)/3'
_refine_ls_weighting_scheme calc
_refine_ls_wR_factor_gt 0.0802
_refine_ls_wR_factor_ref 0.0827
_reflns_Friedel_coverage 0.000
_reflns_number_gt 4792
_reflns_number_total 5752
_reflns_threshold_expression 'I > 2\s(I)'
_cod_data_source_file d2sc04707a2.cif
_cod_data_source_block 21020
_cod_depositor_comments 'Adding full bibliography for 1568086--1568093.cif.'
_cod_database_code 1568086
_shelx_shelxl_version_number 2018/3
_shelx_space_group_comment
; 
The symmetry employed for this shelxl refinement is uniquely defined 
by the following loop, which should always be used as a source of 
symmetry information in preference to the above space-group names. 
They are only intended as comments. 
;

loop_
_space_group_symop_operation_xyz
'x, y, z'
'-x, -y, -z'

loop_
_atom_site_label
_atom_site_type_symbol
_atom_site_fract_x
_atom_site_fract_y
_atom_site_fract_z
_atom_site_U_iso_or_equiv
_atom_site_adp_type
_atom_site_occupancy
_atom_site_site_symmetry_order
_atom_site_calc_flag
_atom_site_refinement_flags_posn
_atom_site_refinement_flags_adp
_atom_site_refinement_flags_occupancy
_atom_site_disorder_assembly
_atom_site_disorder_group
Au1 Au 0.59282(3) 0.73570(2) 0.67428(2) 0.02023(8) Uani 1 1 d . . . . .
Cl1 Cl -0.1895(2) 0.33168(17) 1.06858(11) 0.0381(4) Uani 1 1 d . . . . .
O1 O 0.4510(4) 0.5941(4) 0.6097(3) 0.0247(10) Uani 1 1 d . . . . .
O2 O 0.3581(4) 0.5487(4) 0.7502(3) 0.0285(11) Uani 1 1 d . . . . .
P1 P 0.72863(17) 0.90364(15) 0.73682(11) 0.0197(3) Uani 1 1 d . . . . .
N1 N 0.0802(6) 0.4284(5) 0.7593(3) 0.0276(13) Uani 1 1 d . . . . .
H1 H 0.166583 0.442616 0.790357 0.033 Uiso 1 1 calc R U . . .
C1 C 0.3508(7) 0.5375(6) 0.6646(4) 0.0203(13) Uani 1 1 d . . . . .
C2 C 0.2239(6) 0.4570(5) 0.6170(4) 0.0176(13) Uani 1 1 d . . . . .
C3 C 0.0903(7) 0.4094(6) 0.6647(4) 0.0208(13) Uani 1 1 d . . . . .
C4 C -0.0286(7) 0.3417(6) 0.6146(4) 0.0241(14) Uani 1 1 d . . . . .
H4 H -0.120445 0.312991 0.645272 0.029 Uiso 1 1 calc R U . . .
C5 C -0.0137(7) 0.3164(6) 0.5214(4) 0.0258(15) Uani 1 1 d . . . . .
H5 H -0.094799 0.268488 0.488737 0.031 Uiso 1 1 calc R U . . .
C6 C 0.1172(7) 0.3593(6) 0.4739(4) 0.0261(15) Uani 1 1 d . . . . .
H6 H 0.126511 0.340555 0.409466 0.031 Uiso 1 1 calc R U . . .
C7 C 0.2335(7) 0.4297(5) 0.5217(4) 0.0216(13) Uani 1 1 d . . . . .
H7 H 0.322751 0.460591 0.489126 0.026 Uiso 1 1 calc R U . . .
C8 C -0.0546(7) 0.4276(6) 0.8122(4) 0.0255(14) Uani 1 1 d . . . . .
C9 C -0.0529(7) 0.3767(5) 0.9011(4) 0.0215(13) Uani 1 1 d . . . . .
C10 C -0.1836(7) 0.3863(6) 0.9539(4) 0.0247(14) Uani 1 1 d . . . . .
C11 C -0.3078(8) 0.4416(6) 0.9225(4) 0.0298(16) Uani 1 1 d . . . . .
H11 H -0.393737 0.446139 0.961034 0.036 Uiso 1 1 calc R U . . .
C12 C -0.3045(7) 0.4895(6) 0.8347(5) 0.0308(16) Uani 1 1 d . . . . .
H12 H -0.389099 0.527957 0.811889 0.037 Uiso 1 1 calc R U . . .
C13 C -0.1788(7) 0.4827(6) 0.7784(4) 0.0263(15) Uani 1 1 d . . . . .
H13 H -0.177704 0.515556 0.717119 0.032 Uiso 1 1 calc R U . . .
C14 C 0.0778(7) 0.3131(6) 0.9346(4) 0.0302(16) Uani 1 1 d . . . . .
H14A H 0.105419 0.253248 0.886790 0.045 Uiso 1 1 calc R U . . .
H14B H 0.049755 0.267199 0.991798 0.045 Uiso 1 1 calc R U . . .
H14C H 0.164499 0.376791 0.947321 0.045 Uiso 1 1 calc R U . . .
C15 C 0.6611(6) 1.0448(6) 0.6890(4) 0.0208(13) Uani 1 1 d . . . . .
C16 C 0.6049(6) 1.1372(6) 0.7433(4) 0.0234(14) Uani 1 1 d . . . . .
H16 H 0.608090 1.131676 0.809199 0.028 Uiso 1 1 calc R U . . .
C17 C 0.5442(7) 1.2376(6) 0.7023(5) 0.0284(15) Uani 1 1 d . . . . .
H17 H 0.501768 1.298731 0.739924 0.034 Uiso 1 1 calc R U . . .
C18 C 0.5453(7) 1.2489(6) 0.6060(5) 0.0294(16) Uani 1 1 d . . . . .
H18 H 0.506818 1.319490 0.577928 0.035 Uiso 1 1 calc R U . . .
C19 C 0.6015(7) 1.1587(6) 0.5518(5) 0.0289(15) Uani 1 1 d . . . . .
H19 H 0.601979 1.166797 0.486050 0.035 Uiso 1 1 calc R U . . .
C20 C 0.6583(7) 1.0547(6) 0.5923(4) 0.0243(14) Uani 1 1 d . . . . .
H20 H 0.694899 0.991018 0.554262 0.029 Uiso 1 1 calc R U . . .
C21 C 0.9326(6) 0.9179(6) 0.7160(4) 0.0210(13) Uani 1 1 d . . . . .
C22 C 1.0116(7) 0.8178(6) 0.7379(4) 0.0248(14) Uani 1 1 d . . . . .
H22 H 0.959628 0.742327 0.762092 0.030 Uiso 1 1 calc R U . . .
C23 C 1.1665(7) 0.8271(6) 0.7248(4) 0.0308(16) Uani 1 1 d . . . . .
H23 H 1.221326 0.758283 0.740537 0.037 Uiso 1 1 calc R U . . .
C24 C 1.2423(7) 0.9365(7) 0.6887(5) 0.0372(18) Uani 1 1 d . . . . .
H24 H 1.348697 0.942191 0.678562 0.045 Uiso 1 1 calc R U . . .
C25 C 1.1633(7) 1.0371(7) 0.6674(6) 0.044(2) Uani 1 1 d . . . . .
H25 H 1.215320 1.112953 0.643902 0.053 Uiso 1 1 calc R U . . .
C26 C 1.0076(7) 1.0273(7) 0.6805(5) 0.0372(18) Uani 1 1 d . . . . .
H26 H 0.952574 1.096080 0.664945 0.045 Uiso 1 1 calc R U . . .
C27 C 0.7085(7) 0.9130(6) 0.8618(4) 0.0207(13) Uani 1 1 d . . . . .
C28 C 0.5938(7) 0.8370(6) 0.9052(4) 0.0244(14) Uani 1 1 d . . . . .
H28 H 0.526380 0.779629 0.869153 0.029 Uiso 1 1 calc R U . . .
C29 C 0.5764(7) 0.8441(6) 1.0011(4) 0.0300(16) Uani 1 1 d . . . . .
H29 H 0.496384 0.792487 1.030311 0.036 Uiso 1 1 calc R U . . .
C30 C 0.6751(7) 0.9257(6) 1.0536(4) 0.0293(16) Uani 1 1 d . . . . .
H30 H 0.664255 0.929767 1.119319 0.035 Uiso 1 1 calc R U . . .
C31 C 0.7894(7) 1.0015(6) 1.0109(5) 0.0309(16) Uani 1 1 d . . . . .
H31 H 0.856799 1.058643 1.047179 0.037 Uiso 1 1 calc R U . . .
C32 C 0.8069(7) 0.9950(6) 0.9151(4) 0.0263(15) Uani 1 1 d . . . . .
H32 H 0.886790 1.047015 0.886049 0.032 Uiso 1 1 calc R U . . .

loop_
_atom_site_aniso_label
_atom_site_aniso_U_11
_atom_site_aniso_U_22
_atom_site_aniso_U_33
_atom_site_aniso_U_23
_atom_site_aniso_U_13
_atom_site_aniso_U_12
Au1 0.01585(13) 0.02159(13) 0.02282(13) 0.00024(9) 0.00259(9) 0.00002(9)
Cl1 0.0476(11) 0.0417(11) 0.0233(9) 0.0039(8) 0.0106(8) -0.0037(9)
O1 0.019(2) 0.027(2) 0.027(2) -0.0006(19) 0.0067(18) -0.0034(19)
O2 0.019(2) 0.047(3) 0.018(2) -0.002(2) 0.0012(18) -0.001(2)
P1 0.0148(8) 0.0209(8) 0.0235(9) 0.0012(7) 0.0015(6) 0.0025(7)
N1 0.017(3) 0.047(4) 0.017(3) 0.003(2) 0.003(2) -0.003(2)
C1 0.018(3) 0.025(3) 0.021(3) 0.003(3) 0.002(3) 0.013(3)
C2 0.019(3) 0.018(3) 0.017(3) 0.005(2) 0.002(2) 0.005(2)
C3 0.016(3) 0.024(3) 0.023(3) 0.004(3) -0.004(3) 0.006(3)
C4 0.020(3) 0.023(3) 0.028(4) 0.004(3) 0.004(3) -0.004(3)
C5 0.022(3) 0.025(4) 0.028(4) -0.002(3) -0.006(3) -0.006(3)
C6 0.029(4) 0.028(4) 0.020(3) -0.008(3) 0.003(3) -0.002(3)
C7 0.020(3) 0.021(3) 0.023(3) 0.002(3) 0.008(3) -0.001(3)
C8 0.021(3) 0.025(3) 0.029(4) 0.004(3) 0.006(3) -0.006(3)
C9 0.024(3) 0.018(3) 0.023(3) -0.003(3) 0.004(3) 0.003(3)
C10 0.026(4) 0.023(3) 0.024(3) 0.000(3) 0.006(3) -0.005(3)
C11 0.033(4) 0.030(4) 0.026(4) -0.005(3) 0.006(3) -0.003(3)
C12 0.020(4) 0.030(4) 0.044(4) -0.005(3) -0.005(3) 0.007(3)
C13 0.026(4) 0.026(4) 0.027(4) 0.007(3) 0.000(3) -0.002(3)
C14 0.030(4) 0.032(4) 0.029(4) 0.002(3) 0.004(3) 0.002(3)
C15 0.010(3) 0.027(3) 0.025(3) 0.001(3) 0.000(2) 0.000(3)
C16 0.015(3) 0.030(4) 0.024(3) 0.002(3) 0.005(3) -0.001(3)
C17 0.018(3) 0.024(4) 0.044(4) -0.004(3) 0.004(3) 0.003(3)
C18 0.019(3) 0.020(3) 0.049(5) 0.009(3) -0.003(3) 0.002(3)
C19 0.024(4) 0.033(4) 0.028(4) 0.004(3) -0.007(3) -0.002(3)
C20 0.020(3) 0.025(3) 0.028(4) 0.000(3) 0.001(3) 0.004(3)
C21 0.012(3) 0.027(3) 0.023(3) -0.005(3) 0.002(2) -0.001(3)
C22 0.024(3) 0.028(4) 0.022(3) -0.001(3) 0.002(3) 0.002(3)
C23 0.024(4) 0.035(4) 0.035(4) -0.001(3) -0.002(3) 0.014(3)
C24 0.014(3) 0.054(5) 0.042(4) -0.005(4) 0.004(3) -0.001(3)
C25 0.013(4) 0.044(5) 0.073(6) 0.012(4) 0.008(4) -0.005(3)
C26 0.023(4) 0.036(4) 0.054(5) 0.010(4) 0.002(3) 0.004(3)
C27 0.019(3) 0.023(3) 0.020(3) -0.001(3) 0.002(2) 0.005(3)
C28 0.015(3) 0.028(4) 0.030(4) -0.001(3) 0.001(3) 0.000(3)
C29 0.024(4) 0.036(4) 0.029(4) 0.007(3) 0.006(3) 0.000(3)
C30 0.031(4) 0.039(4) 0.021(3) 0.001(3) 0.004(3) 0.016(3)
C31 0.028(4) 0.034(4) 0.032(4) -0.008(3) -0.012(3) 0.009(3)
C32 0.020(3) 0.030(4) 0.029(4) 0.001(3) 0.001(3) 0.002(3)

loop_
_atom_type_symbol
_atom_type_description
_atom_type_scat_dispersion_real
_atom_type_scat_dispersion_imag
_atom_type_scat_source
C C 0.0033 0.0016 'International Tables Vol C Tables 4.2.6.8 and 6.1.1.4'
H H 0.0000 0.0000 'International Tables Vol C Tables 4.2.6.8 and 6.1.1.4'
N N 0.0061 0.0033 'International Tables Vol C Tables 4.2.6.8 and 6.1.1.4'
O O 0.0106 0.0060 'International Tables Vol C Tables 4.2.6.8 and 6.1.1.4'
P P 0.1023 0.0942 'International Tables Vol C Tables 4.2.6.8 and 6.1.1.4'
Cl Cl 0.1484 0.1585 'International Tables Vol C Tables 4.2.6.8 and 6.1.1.4'
Au Au -2.0133 8.8022 'International Tables Vol C Tables 4.2.6.8 and 6.1.1.4'

loop_
_geom_angle_atom_site_label_1
_geom_angle_atom_site_label_2
_geom_angle_atom_site_label_3
_geom_angle
_geom_angle_site_symmetry_1
_geom_angle_site_symmetry_3
_geom_angle_publ_flag
O1 Au1 P1 173.40(12) . . ?
C1 O1 Au1 113.6(4) . . ?
C27 P1 C15 107.2(3) . . ?
C27 P1 C21 105.6(3) . . ?
C15 P1 C21 106.2(3) . . ?
C27 P1 Au1 112.6(2) . . ?
C15 P1 Au1 108.29(19) . . ?
C21 P1 Au1 116.4(2) . . ?
C3 N1 C8 126.9(5) . . ?
C3 N1 H1 116.5 . . ?
C8 N1 H1 116.5 . . ?
O2 C1 O1 123.1(6) . . ?
O2 C1 C2 121.8(5) . . ?
O1 C1 C2 115.1(5) . . ?
C7 C2 C3 118.4(5) . . ?
C7 C2 C1 119.6(5) . . ?
C3 C2 C1 122.0(5) . . ?
N1 C3 C4 120.9(5) . . ?
N1 C3 C2 120.0(5) . . ?
C4 C3 C2 119.1(5) . . ?
C5 C4 C3 120.5(6) . . ?
C5 C4 H4 119.8 . . ?
C3 C4 H4 119.8 . . ?
C4 C5 C6 121.4(6) . . ?
C4 C5 H5 119.3 . . ?
C6 C5 H5 119.3 . . ?
C7 C6 C5 118.8(6) . . ?
C7 C6 H6 120.6 . . ?
C5 C6 H6 120.6 . . ?
C6 C7 C2 121.8(5) . . ?
C6 C7 H7 119.1 . . ?
C2 C7 H7 119.1 . . ?
C13 C8 C9 121.9(6) . . ?
C13 C8 N1 120.8(6) . . ?
C9 C8 N1 117.1(6) . . ?
C8 C9 C10 115.5(6) . . ?
C8 C9 C14 121.2(6) . . ?
C10 C9 C14 123.3(6) . . ?
C11 C10 C9 123.9(6) . . ?
C11 C10 Cl1 117.0(5) . . ?
C9 C10 Cl1 119.1(5) . . ?
C12 C11 C10 118.5(6) . . ?
C12 C11 H11 120.7 . . ?
C10 C11 H11 120.7 . . ?
C11 C12 C13 120.7(6) . . ?
C11 C12 H12 119.7 . . ?
C13 C12 H12 119.7 . . ?
C12 C13 C8 119.5(6) . . ?
C12 C13 H13 120.2 . . ?
C8 C13 H13 120.2 . . ?
C9 C14 H14A 109.5 . . ?
C9 C14 H14B 109.5 . . ?
H14A C14 H14B 109.5 . . ?
C9 C14 H14C 109.5 . . ?
H14A C14 H14C 109.5 . . ?
H14B C14 H14C 109.5 . . ?
C16 C15 C20 119.4(6) . . ?
C16 C15 P1 123.2(5) . . ?
C20 C15 P1 117.3(5) . . ?
C17 C16 C15 120.5(6) . . ?
C17 C16 H16 119.8 . . ?
C15 C16 H16 119.8 . . ?
C16 C17 C18 119.9(6) . . ?
C16 C17 H17 120.0 . . ?
C18 C17 H17 120.0 . . ?
C19 C18 C17 120.0(6) . . ?
C19 C18 H18 120.0 . . ?
C17 C18 H18 120.0 . . ?
C18 C19 C20 120.5(6) . . ?
C18 C19 H19 119.8 . . ?
C20 C19 H19 119.8 . . ?
C15 C20 C19 119.6(6) . . ?
C15 C20 H20 120.2 . . ?
C19 C20 H20 120.2 . . ?
C22 C21 C26 120.2(6) . . ?
C22 C21 P1 118.7(5) . . ?
C26 C21 P1 121.1(5) . . ?
C21 C22 C23 119.9(6) . . ?
C21 C22 H22 120.1 . . ?
C23 C22 H22 120.1 . . ?
C22 C23 C24 120.2(6) . . ?
C22 C23 H23 119.9 . . ?
C24 C23 H23 119.9 . . ?
C25 C24 C23 119.9(6) . . ?
C25 C24 H24 120.1 . . ?
C23 C24 H24 120.1 . . ?
C24 C25 C26 119.8(7) . . ?
C24 C25 H25 120.1 . . ?
C26 C25 H25 120.1 . . ?
C21 C26 C25 120.1(7) . . ?
C21 C26 H26 120.0 . . ?
C25 C26 H26 120.0 . . ?
C32 C27 C28 119.3(6) . . ?
C32 C27 P1 120.8(5) . . ?
C28 C27 P1 119.9(5) . . ?
C27 C28 C29 120.5(6) . . ?
C27 C28 H28 119.8 . . ?
C29 C28 H28 119.8 . . ?
C30 C29 C28 119.9(6) . . ?
C30 C29 H29 120.0 . . ?
C28 C29 H29 120.0 . . ?
C31 C30 C29 119.9(6) . . ?
C31 C30 H30 120.1 . . ?
C29 C30 H30 120.1 . . ?
C30 C31 C32 120.4(6) . . ?
C30 C31 H31 119.8 . . ?
C32 C31 H31 119.8 . . ?
C27 C32 C31 120.1(6) . . ?
C27 C32 H32 119.9 . . ?
C31 C32 H32 119.9 . . ?

loop_
_geom_bond_atom_site_label_1
_geom_bond_atom_site_label_2
_geom_bond_distance
_geom_bond_site_symmetry_2
_geom_bond_publ_flag
Au1 O1 2.056(4) . ?
Au1 P1 2.2135(16) . ?
Cl1 C10 1.753(6) . ?
O1 C1 1.294(7) . ?
O2 C1 1.234(7) . ?
P1 C27 1.808(6) . ?
P1 C15 1.815(6) . ?
P1 C21 1.824(6) . ?
N1 C3 1.377(7) . ?
N1 C8 1.420(7) . ?
N1 H1 0.8800 . ?
C1 C2 1.492(8) . ?
C2 C7 1.400(8) . ?
C2 C3 1.419(8) . ?
C3 C4 1.397(8) . ?
C4 C5 1.372(8) . ?
C4 H4 0.9500 . ?
C5 C6 1.385(8) . ?
C5 H5 0.9500 . ?
C6 C7 1.378(8) . ?
C6 H6 0.9500 . ?
C7 H7 0.9500 . ?
C8 C13 1.390(9) . ?
C8 C9 1.394(8) . ?
C9 C10 1.400(8) . ?
C9 C14 1.484(8) . ?
C10 C11 1.379(9) . ?
C11 C12 1.365(9) . ?
C11 H11 0.9500 . ?
C12 C13 1.389(9) . ?
C12 H12 0.9500 . ?
C13 H13 0.9500 . ?
C14 H14A 0.9800 . ?
C14 H14B 0.9800 . ?
C14 H14C 0.9800 . ?
C15 C16 1.382(8) . ?
C15 C20 1.394(8) . ?
C16 C17 1.382(8) . ?
C16 H16 0.9500 . ?
C17 C18 1.390(9) . ?
C17 H17 0.9500 . ?
C18 C19 1.365(9) . ?
C18 H18 0.9500 . ?
C19 C20 1.395(8) . ?
C19 H19 0.9500 . ?
C20 H20 0.9500 . ?
C21 C22 1.374(8) . ?
C21 C26 1.378(9) . ?
C22 C23 1.379(8) . ?
C22 H22 0.9500 . ?
C23 C24 1.384(9) . ?
C23 H23 0.9500 . ?
C24 C25 1.375(10) . ?
C24 H24 0.9500 . ?
C25 C26 1.386(9) . ?
C25 H25 0.9500 . ?
C26 H26 0.9500 . ?
C27 C32 1.381(8) . ?
C27 C28 1.383(8) . ?
C28 C29 1.389(8) . ?
C28 H28 0.9500 . ?
C29 C30 1.375(9) . ?
C29 H29 0.9500 . ?
C30 C31 1.375(9) . ?
C30 H30 0.9500 . ?
C31 C32 1.388(9) . ?
C31 H31 0.9500 . ?
C32 H32 0.9500 . ?

loop_
_geom_hbond_atom_site_label_D
_geom_hbond_atom_site_label_H
_geom_hbond_atom_site_label_A
_geom_hbond_distance_DH
_geom_hbond_distance_HA
_geom_hbond_distance_DA
_geom_hbond_angle_DHA
_geom_hbond_site_symmetry_A
_geom_hbond_publ_flag
N1 H1 O2 0.88 2.02 2.650(6) 127.3 . yes

loop_
_geom_torsion_atom_site_label_1
_geom_torsion_atom_site_label_2
_geom_torsion_atom_site_label_3
_geom_torsion_atom_site_label_4
_geom_torsion
_geom_torsion_site_symmetry_1
_geom_torsion_site_symmetry_2
_geom_torsion_site_symmetry_3
_geom_torsion_site_symmetry_4
_geom_torsion_publ_flag
Au1 O1 C1 O2 -13.9(7) . . . . ?
Au1 O1 C1 C2 165.9(4) . . . . ?
O2 C1 C2 C7 -169.1(6) . . . . ?
O1 C1 C2 C7 11.1(8) . . . . ?
O2 C1 C2 C3 12.7(9) . . . . ?
O1 C1 C2 C3 -167.1(5) . . . . ?
C8 N1 C3 C4 -24.1(9) . . . . ?
C8 N1 C3 C2 157.0(6) . . . . ?
C7 C2 C3 N1 176.5(5) . . . . ?
C1 C2 C3 N1 -5.3(9) . . . . ?
C7 C2 C3 C4 -2.5(8) . . . . ?
C1 C2 C3 C4 175.7(5) . . . . ?
N1 C3 C4 C5 -175.9(6) . . . . ?
C2 C3 C4 C5 3.1(9) . . . . ?
C3 C4 C5 C6 -1.5(10) . . . . ?
C4 C5 C6 C7 -0.6(10) . . . . ?
C5 C6 C7 C2 1.1(9) . . . . ?
C3 C2 C7 C6 0.4(9) . . . . ?
C1 C2 C7 C6 -177.8(5) . . . . ?
C3 N1 C8 C13 -40.2(9) . . . . ?
C3 N1 C8 C9 143.8(6) . . . . ?
C13 C8 C9 C10 -0.7(9) . . . . ?
N1 C8 C9 C10 175.3(5) . . . . ?
C13 C8 C9 C14 177.2(6) . . . . ?
N1 C8 C9 C14 -6.8(9) . . . . ?
C8 C9 C10 C11 0.1(9) . . . . ?
C14 C9 C10 C11 -177.8(6) . . . . ?
C8 C9 C10 Cl1 -177.2(4) . . . . ?
C14 C9 C10 Cl1 5.0(8) . . . . ?
C9 C10 C11 C12 0.3(10) . . . . ?
Cl1 C10 C11 C12 177.5(5) . . . . ?
C10 C11 C12 C13 0.0(9) . . . . ?
C11 C12 C13 C8 -0.6(10) . . . . ?
C9 C8 C13 C12 1.0(10) . . . . ?
N1 C8 C13 C12 -174.8(6) . . . . ?
C27 P1 C15 C16 -0.6(6) . . . . ?
C21 P1 C15 C16 -113.1(5) . . . . ?
Au1 P1 C15 C16 121.2(5) . . . . ?
C27 P1 C15 C20 -176.6(5) . . . . ?
C21 P1 C15 C20 70.9(5) . . . . ?
Au1 P1 C15 C20 -54.8(5) . . . . ?
C20 C15 C16 C17 1.0(9) . . . . ?
P1 C15 C16 C17 -174.9(5) . . . . ?
C15 C16 C17 C18 -2.7(9) . . . . ?
C16 C17 C18 C19 2.2(9) . . . . ?
C17 C18 C19 C20 0.0(9) . . . . ?
C16 C15 C20 C19 1.2(9) . . . . ?
P1 C15 C20 C19 177.3(4) . . . . ?
C18 C19 C20 C15 -1.7(9) . . . . ?
C27 P1 C21 C22 72.2(5) . . . . ?
C15 P1 C21 C22 -174.3(5) . . . . ?
Au1 P1 C21 C22 -53.7(5) . . . . ?
C27 P1 C21 C26 -106.7(6) . . . . ?
C15 P1 C21 C26 6.9(6) . . . . ?
Au1 P1 C21 C26 127.5(5) . . . . ?
C26 C21 C22 C23 0.3(9) . . . . ?
P1 C21 C22 C23 -178.6(5) . . . . ?
C21 C22 C23 C24 -0.7(10) . . . . ?
C22 C23 C24 C25 1.2(10) . . . . ?
C23 C24 C25 C26 -1.3(11) . . . . ?
C22 C21 C26 C25 -0.5(10) . . . . ?
P1 C21 C26 C25 178.4(6) . . . . ?
C24 C25 C26 C21 1.0(12) . . . . ?
C15 P1 C27 C32 -74.5(5) . . . . ?
C21 P1 C27 C32 38.4(6) . . . . ?
Au1 P1 C27 C32 166.5(4) . . . . ?
C15 P1 C27 C28 105.8(5) . . . . ?
C21 P1 C27 C28 -141.3(5) . . . . ?
Au1 P1 C27 C28 -13.2(5) . . . . ?
C32 C27 C28 C29 0.8(9) . . . . ?
P1 C27 C28 C29 -179.5(5) . . . . ?
C27 C28 C29 C30 -0.9(10) . . . . ?
C28 C29 C30 C31 0.9(10) . . . . ?
C29 C30 C31 C32 -0.8(10) . . . . ?
C28 C27 C32 C31 -0.6(9) . . . . ?
P1 C27 C32 C31 179.7(5) . . . . ?
C30 C31 C32 C27 0.6(10) . . . . ?
